data_2101892
loop_
_publ_author_name
'Harada, J.'
'Ogawa, K.'
'Tomoda, S.'

_publ_section_title
;
 Molecular Motion and Conformational Interconversion of Azobenzenes in
 Crystals as Studied by X-ray Diffraction
;
_journal_issue 4
_journal_name_full 'Acta Crystallographica Section B'
_journal_page_first 662
_journal_page_last 672
_journal_paper_doi 10.1107/S0108768197002772
_journal_volume 53
_journal_year 1997
_chemical_formula_moiety 'C14 H14 N2'
_chemical_formula_sum 'C14 H14 N2'
_chemical_formula_weight 210.28
_chemical_melting_point 325
_chemical_name_systematic
;
 ?
;
_space_group_IT_number 61
_space_group_name_Hall '-P 2ac 2ab'
_space_group_name_H-M_alt 'P b c a'
_symmetry_cell_setting orthorhombic
_symmetry_space_group_name_Hall '-P 2ac 2ab'
_symmetry_space_group_name_H-M 'P b c a'
_audit_creation_method SHELXL
_cell_angle_alpha 90.00
_cell_angle_beta 90.00
_cell_angle_gamma 90.00
_cell_formula_units_Z 4
_cell_length_a 13.819(3)
_cell_length_b 11.805(3)
_cell_length_c 7.5010(12)
_cell_measurement_reflns_used 25
_cell_measurement_temperature 296
_cell_measurement_theta_max 11.3
_cell_measurement_theta_min 10.4
_cell_volume 1223.6(4)
_computing_cell_refinement MSC/AFC
_computing_data_collection
;
Rigaku AFC6A, MSC/AFC Diffractometer Control Software
;
_computing_data_reduction
;      DIFDAT_ADDREF_SORTRF (Xtal: Stewart, Merom, Holden, Doherty, Hall
                                   Maslen, Spadaccini & Davenport)
;
_computing_molecular_graphics '      ORTEP (Xtal: Davenport, Hall & Dreissig)'
_computing_publication_material 'SHELXL-93 (Sheldrick, 1993)'
_computing_structure_refinement 'SHELXL-93 (Sheldrick, 1993)'
_computing_structure_solution 'SIR92     (Giacobazzo,1992)'
_diffrn_ambient_temperature 296
_diffrn_measurement_device Rigaku_AFC6A
_diffrn_measurement_method \q/2\q
_diffrn_radiation_monochromator graphite
_diffrn_radiation_source 'fine-focus sealed tube'
_diffrn_radiation_type Mo_K\a
_diffrn_radiation_wavelength .71073
_diffrn_reflns_av_R_equivalents .0000
_diffrn_reflns_av_sigmaI/netI .0490
_diffrn_reflns_limit_h_max 17
_diffrn_reflns_limit_h_min 0
_diffrn_reflns_limit_k_max 15
_diffrn_reflns_limit_k_min 0
_diffrn_reflns_limit_l_max 0
_diffrn_reflns_limit_l_min -9
_diffrn_reflns_number 1403
_diffrn_reflns_theta_max 27.49
_diffrn_reflns_theta_min 2.95
_diffrn_standards_decay_% 5
_diffrn_standards_interval_count 150
_diffrn_standards_number 3
_exptl_absorpt_coefficient_mu .068
_exptl_absorpt_correction_type none
_exptl_crystal_colour red
_exptl_crystal_density_diffrn 1.141
_exptl_crystal_description rectangular
_exptl_crystal_F_000 448
_exptl_crystal_size_max .30
_exptl_crystal_size_mid .30
_exptl_crystal_size_min .25
_refine_diff_density_max .144
_refine_diff_density_min -.222
_refine_ls_extinction_method none
_refine_ls_goodness_of_fit_all 1.015
_refine_ls_goodness_of_fit_obs 1.234
_refine_ls_hydrogen_treatment
;
 Hydrogen atoms were ridden on the bonded carbon atoms.
;
_refine_ls_matrix_type full
_refine_ls_number_parameters 71
_refine_ls_number_reflns 1403
_refine_ls_number_restraints 5
_refine_ls_restrained_S_all 1.015
_refine_ls_restrained_S_obs 1.231
_refine_ls_R_factor_all .1578
_refine_ls_R_factor_obs .0653
_refine_ls_shift/esd_max -.732
_refine_ls_shift/esd_mean .051
_refine_ls_structure_factor_coef Fsqd
_refine_ls_weighting_details 'w=1/[\s^2^(Fo^2^)+(0.1143P)^2^+0.1794P] where P=(Fo^2^+2Fc^2^)/3'
_refine_ls_weighting_scheme calc
_refine_ls_wR_factor_all .2385
_refine_ls_wR_factor_obs .1908
_reflns_number_observed 637
_reflns_number_total 1403
_reflns_observed_criterion >2sigma(I)
_cod_data_source_file oa0007.cif
_cod_depositor_comments
;
The following automatic conversions were performed:

'_refine_ls_weighting_scheme' value 'calc
w=1/[\s^2^(Fo^2^)+(0.1143P)^2^+0.1794P] where P=(Fo^2^+2Fc^2^)/3' was
changed to 'calc'. New tag '_refine_ls_weighting_details' was
created. The value of the new tag was set to
'w=1/[\s^2^(Fo^2^)+(0.1143P)^2^+0.1794P] where P=(Fo^2^+2Fc^2^)/3'.

Automatic conversion script
Id: cif_fix_values 3143 2015-03-26 13:38:13Z robertas 
;
_cod_database_code 2101892

loop_
_symmetry_equiv_pos_as_xyz
'x, y, z'
'-x+1/2, -y, z+1/2'
'x+1/2, -y+1/2, -z'
'-x, y+1/2, -z+1/2'
'-x, -y, -z'
'x-1/2, y, -z-1/2'
'-x-1/2, y-1/2, z'
'x, -y-1/2, z-1/2'

loop_
_atom_site_aniso_label
_atom_site_aniso_U_11
_atom_site_aniso_U_22
_atom_site_aniso_U_33
_atom_site_aniso_U_12
_atom_site_aniso_U_13
_atom_site_aniso_U_23
N1A .087(2) .060(2) .071(2) .000(2) -.004(2) -.0021(13)
C1A .094(2) .054(2) .056(2) -.002(2) -.0008(14) .0017(14)
C2A .090(2) .063(2) .063(2) -.005(2) .013(2) .0035(14)
C3A .093(2) .075(2) .063(2) .004(2) .014(2) .004(2)
C4A .105(3) .074(2) .067(2) .014(2) .013(2) -.001(2)
C5A .124(3) .074(2) .069(2) .004(2) .002(2) -.015(2)
C6A .101(3) .073(2) .068(2) .000(2) -.011(2) -.008(2)
C7A .090(3) .099(3) .112(3) .003(2) .019(2) -.010(2)

loop_
_atom_site_label
_atom_site_fract_x
_atom_site_fract_y
_atom_site_fract_z
_atom_site_U_iso_or_equiv
_atom_site_thermal_displace_type
_atom_site_calc_flag
_atom_site_refinement_flags
_atom_site_occupancy
_atom_site_disorder_group
_atom_site_type_symbol
N1A .0423(2) 1.0165(2) .5117(4) .0729(8) Uani d PD .92 1 N
C1A .11393(14) .9363(2) .4624(3) .0679(9) Uani d PGD .92 1 C
C2A .2095(2) .96854(13) .4982(3) .0720(9) Uani d PGD .92 1 C
H2A .2222(2) 1.0390(2) .5486(4) .086 Uiso calc PR .92 1 H
C3A .28574(12) .8948(2) .4583(3) .0768(10) Uani d PG .92 1 C
C4A .2665(2) .7887(2) .3825(3) .0822(11) Uani d PG .92 1 C
H4A .3172(2) .7397(2) .3560(4) .099 Uiso calc PR .92 1 H
C5A .1710(2) .75650(14) .3467(4) .0887(11) Uani d PG .92 1 C
H5A .1582(3) .6861(2) .2964(5) .106 Uiso calc PR .92 1 H
C6A .09468(14) .8303(2) .3867(3) .0808(10) Uani d PG .92 1 C
H6A .0312(2) .8088(3) .3629(5) .097 Uiso calc PR .92 1 H
C7A .38880(14) .9295(3) .4969(5) .1004(13) Uani d PG .92 1 C
H71A .4278(5) .918(2) .3927(13) .151 Uiso calc PR .92 1 H
H72A .4137(7) .8849(18) .594(3) .151 Uiso calc PR .92 1 H
H73A .3904(3) 1.0082(7) .529(4) .151 Uiso calc PR .92 1 H
N1B -.0001(8) .9500(11) .475(5) .076(11) Uiso d PD .08 2 N
C1B .0954(12) .9019(17) .462(4) .063(6) Uiso d PGD .08 2 C
C2B .1811(14) .9538(17) .519(4) .063(6) Uiso d PG .08 2 C
H2B .1785(17) 1.016(2) .595(5) .076 Uiso calc PR .08 2 H
C3B .2707(12) .9116(18) .463(3) .063(6) Uiso d PG .08 2 C
C4B .2746(12) .818(2) .349(4) .063(6) Uiso d PG .08 2 C
H4B .3342(13) .790(3) .312(5) .076 Uiso calc PR .08 2 H
C5B .1890(14) .766(2) .292(4) .063(6) Uiso d PG .08 2 C
H5B .1916(17) .703(3) .217(6) .076 Uiso calc PR .08 2 H
C6B .0994(12) .8079(16) .348(4) .063(6) Uiso d PGD .08 2 C
H6B .0425(13) .773(2) .311(5) .076 Uiso calc PR .08 2 H
C7B .3631(14) .968(3) .524(5) .063(6) Uiso d PG .08 2 C
H71B .349(3) 1.018(16) .62(2) .095 Uiso calc PR .08 2 H
H72B .391(10) 1.009(18) .427(10) .095 Uiso calc PR .08 2 H
H73B .408(7) .911(4) .56(3) .095 Uiso calc PR .08 2 H

loop_
_atom_type_symbol
_atom_type_description
_atom_type_scat_dispersion_real
_atom_type_scat_dispersion_imag
_atom_type_scat_source
C C .0033 .0016 'International Tables Vol C Tables 4.2.6.8 and 6.1.1.4'
N N .0061 .0033 'International Tables Vol C Tables 4.2.6.8 and 6.1.1.4'
H H .0000 .0000 'International Tables Vol C Tables 4.2.6.8 and 6.1.1.4'

loop_
_geom_angle_atom_site_label_1
_geom_angle_atom_site_label_2
_geom_angle_atom_site_label_3
_geom_angle_site_symmetry_1
_geom_angle
N1A N1A C1A 5_576 114.1(3)
C2A C1A C6A . 120.0
C2A C1A N1A . 115.2(2)
C6A C1A N1A . 124.8(2)
C3A C2A C1A . 120.0
C2A C3A C4A . 120.0
C2A C3A C7A . 120.0
C4A C3A C7A . 120.0
C5A C4A C3A . 120.0
C6A C5A C4A . 120.0
C5A C6A C1A . 120.0
N1B N1B C1B 5_576 113.2(12)
C6B C1B C2B . 120.0
C6B C1B N1B . 112.9(9)
C2B C1B N1B . 125.6(9)
C3B C2B C1B . 120.0
C4B C3B C2B . 120.0
C4B C3B C7B . 120.0
C2B C3B C7B . 120.0
C3B C4B C5B . 120.0
C4B C5B C6B . 120.0
C5B C6B C1B . 120.0

loop_
_geom_bond_atom_site_label_1
_geom_bond_atom_site_label_2
_geom_bond_site_symmetry_2
_geom_bond_distance
N1A N1A 5_576 1.245(5)
N1A C1A . 1.419(3)
C1A C2A . 1.40
C1A C6A . 1.40
C2A C3A . 1.40
C3A C4A . 1.40
C3A C7A . 1.51
C4A C5A . 1.40
C5A C6A . 1.40
N1B N1B 5_576 1.240(11)
N1B C1B . 1.439(10)
C1B C6B . 1.40
C1B C2B . 1.40
C2B C3B . 1.40
C3B C4B . 1.40
C3B C7B . 1.51
C4B C5B . 1.40
C5B C6B . 1.40

loop_
_geom_torsion_atom_site_label_1
_geom_torsion_atom_site_label_2
_geom_torsion_atom_site_label_3
_geom_torsion_atom_site_label_4
_geom_torsion_site_symmetry_1
_geom_torsion
N1A N1A C1A C2A 5_576 -176.0(3)
N1A N1A C1A C6A 5_576 2.7(4)
C6A C1A C2A C3A . .0
N1A C1A C2A C3A . 178.7(2)
C1A C2A C3A C4A . .0
C1A C2A C3A C7A . 180.0
C2A C3A C4A C5A . .0
C7A C3A C4A C5A . 180.0
C3A C4A C5A C6A . .0
C4A C5A C6A C1A . .0
C2A C1A C6A C5A . .0
N1A C1A C6A C5A . -178.6(2)
N1B N1B C1B C6B 5_576 -159(4)
N1B N1B C1B C2B 5_576 7(6)
C6B C1B C2B C3B . .0
N1B C1B C2B C3B . -165(3)
C1B C2B C3B C4B . .0
C1B C2B C3B C7B . 180.0
C2B C3B C4B C5B . .0
C7B C3B C4B C5B . 180.0
C3B C4B C5B C6B . .0
C4B C5B C6B C1B . .0
C2B C1B C6B C5B . .0
N1B C1B C6B C5B . 167(3)
